data_4037758
loop_
_publ_author_name
'Tian, Dawei'
'Li, Qian'
'Zhao, Yifan'
'Wang, Zijia'
'Li, Wenbin'
'Xia, Shuling'
'Xing, Siyang'
'Zhu, Bolin'
'Zhang, Jianying'
'Cui, Chunming'

_publ_section_title
;
 Synthesis of bis-BN-naphthalene-fused Oxepins and Their Photoluminescence
 Including White-Light Emission.
;
_journal_name_full 'The Journal of organic chemistry'
_journal_paper_doi 10.1021/acs.joc.9b02594
_journal_year 2019
_chemical_formula_moiety 'C37 H27 B2 Br N2 O2'
_chemical_formula_sum 'C37 H27 B2 Br N2 O2'
_chemical_formula_weight 633.13
_space_group_crystal_system monoclinic
_space_group_IT_number 14
_space_group_name_Hall '-P 2yn'
_space_group_name_H-M_alt 'P 1 21/n 1'
_atom_sites_solution_hydrogens geom
_audit_creation_date 2018-07-03
_audit_creation_method
;
Olex2 1.2
(compiled 2015.09.30 svn.r3233 for OlexSys, GUI svn.r5103)
;
_cell_angle_alpha 90
_cell_angle_beta 93.598(4)
_cell_angle_gamma 90
_cell_formula_units_Z 4
_cell_length_a 15.0689(7)
_cell_length_b 8.5804(4)
_cell_length_c 23.3930(11)
_cell_measurement_reflns_used 3041
_cell_measurement_temperature 293(2)
_cell_measurement_theta_max 65.3830
_cell_measurement_theta_min 3.5540
_cell_volume 3018.7(2)
_computing_cell_refinement 'CrysAlisPro 1.171.39.46 (Rigaku OD, 2018)'
_computing_data_collection 'CrysAlisPro 1.171.39.46 (Rigaku OD, 2018)'
_computing_data_reduction 'CrysAlisPro 1.171.39.46 (Rigaku OD, 2018)'
_computing_molecular_graphics 'Olex2 (Dolomanov et al., 2009)'
_computing_publication_material 'Olex2 (Dolomanov et al., 2009)'
_computing_structure_refinement 'ShelXL (Sheldrick, 2015)'
_computing_structure_solution 'ShelXT (Sheldrick, 2015)'
_diffrn_ambient_temperature 293(2)
_diffrn_detector 'CCD plate'
_diffrn_detector_area_resol_mean 5.2740
_diffrn_detector_type AtlasS2
_diffrn_measured_fraction_theta_full 1.000
_diffrn_measured_fraction_theta_max 1.000
_diffrn_measurement_details
;
List of Runs (angles in degrees, time in seconds):

  # Type    Start    End  Width  t~exp~   \w     \q     \k     \f   Frames
--------------------------------------------------------------------------
  1  \w    -46.00  27.00   1.00   14.44    --  -41.49  38.00 -30.00   73
  2  \w   -118.00  -9.00   1.00   14.44    --  -41.49 -77.00-120.00  109
  3  \w    -22.00  27.00   1.00   14.44    --  -41.49  57.00   0.00   49
  4  \w     32.00  88.00   1.00   14.44    --   41.49-125.00  90.00   56
  5  \w    -25.00  56.00   1.00   14.44    --   41.49 -38.00  60.00   81
  6  \w     72.00 132.00   1.00   77.77    --  107.08 -30.00 120.00   60
  7  \w     32.00 125.00   1.00   77.77    --  107.08 -30.00 -30.00   93
  8  \w     45.00  89.00   1.00   77.77    --  107.08 -95.00 -60.00   44
  9  \w     51.00 140.00   1.00   77.77    --  107.08 -77.00   0.00   89
 10  \w     31.00  84.00   1.00   77.77    --  107.08 -95.00-180.00   53
 11  \w    153.00 178.00   1.00   77.77    --  107.08  15.00 -90.00   25
 12  \w     47.00 103.00   1.00   77.77    --  107.08-112.00-101.00   56
 13  \w     46.00 117.00   1.00   77.77    --  107.08-125.00  30.00   71
 14  \w     81.00 169.00   1.00   77.77    --  107.08  45.00 150.00   88
 15  \w     40.00 116.00   1.00   77.77    --  107.08 -30.00-150.00   76
 16  \w     67.00 138.00   1.00   77.77    --  107.08  15.00 -90.00   71
 17  \w     89.00 124.00   1.00   77.77    --  107.08-134.00-168.66   35
 18  \w     37.00  73.00   1.00   77.77    --  107.08-134.00-168.66   36
;
_diffrn_measurement_device 'four-circle diffractometer'
_diffrn_measurement_device_type 'SuperNova, Dual, Cu at home/near, AtlasS2'
_diffrn_measurement_method '\w scans'
_diffrn_orient_matrix_type 'CrysAlisPro convention (1999,Acta A55,543-557)'
_diffrn_orient_matrix_UB_11 0.0494778000
_diffrn_orient_matrix_UB_12 0.1026462000
_diffrn_orient_matrix_UB_13 0.0456748000
_diffrn_orient_matrix_UB_21 0.0136949000
_diffrn_orient_matrix_UB_22 -0.1428556000
_diffrn_orient_matrix_UB_23 0.0394367000
_diffrn_orient_matrix_UB_31 0.0886315000
_diffrn_orient_matrix_UB_32 -0.0354411000
_diffrn_orient_matrix_UB_33 -0.0268035000
_diffrn_radiation_monochromator mirror
_diffrn_radiation_probe x-ray
_diffrn_radiation_type CuK\a
_diffrn_radiation_wavelength 1.54184
_diffrn_reflns_av_R_equivalents 0.0800
_diffrn_reflns_av_unetI/netI 0.0669
_diffrn_reflns_Laue_measured_fraction_full 1.000
_diffrn_reflns_Laue_measured_fraction_max 1.000
_diffrn_reflns_limit_h_max 18
_diffrn_reflns_limit_h_min -12
_diffrn_reflns_limit_k_max 10
_diffrn_reflns_limit_k_min -10
_diffrn_reflns_limit_l_max 27
_diffrn_reflns_limit_l_min -27
_diffrn_reflns_number 19640
_diffrn_reflns_point_group_measured_fraction_full 1.000
_diffrn_reflns_point_group_measured_fraction_max 1.000
_diffrn_reflns_theta_full 67.074
_diffrn_reflns_theta_max 67.074
_diffrn_reflns_theta_min 3.394
_diffrn_source 'micro-focus sealed X-ray tube'
_diffrn_source_type 'SuperNova (Cu) X-ray Source'
_exptl_absorpt_coefficient_mu 2.144
_exptl_absorpt_correction_T_max 1.00000
_exptl_absorpt_correction_T_min 0.58487
_exptl_absorpt_correction_type multi-scan
_exptl_absorpt_process_details
;
CrysAlisPro 1.171.39.46 (Rigaku Oxford Diffraction, 2018)
Empirical absorption correction using spherical harmonics,
 implemented in SCALE3 ABSPACK scaling algorithm.
;
_exptl_crystal_colour yellow
_exptl_crystal_colour_primary yellow
_exptl_crystal_density_diffrn 1.393
_exptl_crystal_description block
_exptl_crystal_F_000 1296
_exptl_crystal_size_max 0.14
_exptl_crystal_size_mid 0.13
_exptl_crystal_size_min 0.12
_refine_diff_density_max 0.583
_refine_diff_density_min -0.706
_refine_diff_density_rms 0.092
_refine_ls_extinction_method none
_refine_ls_goodness_of_fit_ref 0.999
_refine_ls_hydrogen_treatment constr
_refine_ls_matrix_type full
_refine_ls_number_parameters 398
_refine_ls_number_reflns 5393
_refine_ls_number_restraints 6
_refine_ls_restrained_S_all 1.003
_refine_ls_R_factor_all 0.1076
_refine_ls_R_factor_gt 0.0698
_refine_ls_shift/su_max 0.000
_refine_ls_shift/su_mean 0.000
_refine_ls_structure_factor_coef Fsqd
_refine_ls_weighting_details 'w=1/[\s^2^(Fo^2^)+(0.1136P)^2^] where P=(Fo^2^+2Fc^2^)/3'
_refine_ls_weighting_scheme calc
_refine_ls_wR_factor_gt 0.1819
_refine_ls_wR_factor_ref 0.2161
_reflns_Friedel_coverage 0.000
_reflns_number_gt 3226
_reflns_number_total 5393
_reflns_threshold_expression 'I > 2\s(I)'
_cod_data_source_file jo9b02594_si_003.cif
_cod_data_source_block a180630d
_cod_database_code 4037758
_shelx_space_group_comment
;
The symmetry employed for this shelxl refinement is uniquely defined
by the following loop, which should always be used as a source of
symmetry information in preference to the above space-group names.
They are only intended as comments.
;
_reflns_odcompleteness_completeness 100.00
_reflns_odcompleteness_iscentric 1
_reflns_odcompleteness_theta 66.97
_olex2_refinement_description
;
1. Fixed Uiso
 At 1.2 times of:
  All C(H) groups, All N(H) groups
 At 1.5 times of:
  All C(H,H,H) groups
2. Uiso/Uaniso restraints and constraints
Uanis(C37) \\sim Ueq: with sigma of 0.005 and sigma for terminal atoms of 0.005
3.a Aromatic/amide H refined with riding coordinates:
 N1(H1), N2(H2), C2(H2A), C3(H3), C5(H5), C7(H7), C12(H12), C14(H14), C16(H16),
  C17(H17), C20(H20), C21(H21), C22(H22), C23(H23), C24(H24), C26(H26),
 C27(H27), C28(H28), C29(H29), C30(H30), C32(H32), C33(H33), C35(H35), C36(H36)
3.b Idealised Me refined as rotating group:
 C37(H37A,H37B,H37C)
;
_shelx_shelxl_version_number 2014/7
_olex2_date_sample_data_collection 2018-06-30
_olex2_submission_special_instructions 'No special instructions were received'
_oxdiff_exptl_absorpt_empirical_details
;
Empirical correction (ABSPACK) includes:
- Absorption correction using spherical harmonics
- Frame scaling
;
_oxdiff_exptl_absorpt_empirical_full_max 1.504
_oxdiff_exptl_absorpt_empirical_full_min 0.597

loop_
_space_group_symop_operation_xyz
'x, y, z'
'-x+1/2, y+1/2, -z+1/2'
'-x, -y, -z'
'x-1/2, -y-1/2, z-1/2'

loop_
_atom_site_label
_atom_site_type_symbol
_atom_site_fract_x
_atom_site_fract_y
_atom_site_fract_z
_atom_site_U_iso_or_equiv
_atom_site_adp_type
_atom_site_occupancy
_atom_site_site_symmetry_order
_atom_site_calc_flag
_atom_site_refinement_flags_posn
_atom_site_refinement_flags_adp
Br1 Br 0.37040(5) -0.35053(8) 0.43469(3) 0.0902(3) Uani 1 1 d . .
O1 O 0.5221(2) 0.2528(4) 0.69592(16) 0.0704(9) Uani 1 1 d . .
O2 O 0.6817(3) 1.4785(6) 0.9304(3) 0.1191(19) Uani 1 1 d . .
N1 N 0.5963(3) 0.4597(5) 0.7434(2) 0.0765(12) Uani 1 1 d . .
H1 H 0.6382 0.3936 0.7511 0.092 Uiso 1 1 calc R .
N2 N 0.5097(3) 0.0306(5) 0.63740(19) 0.0676(10) Uani 1 1 d . .
H2 H 0.5521 -0.0069 0.6596 0.081 Uiso 1 1 calc R .
C1 C 0.4795(3) -0.0581(6) 0.5917(2) 0.0648(12) Uani 1 1 d . .
C2 C 0.5130(4) -0.2068(6) 0.5804(3) 0.0777(14) Uani 1 1 d . .
H2A H 0.5573 -0.2489 0.6051 0.093 Uiso 1 1 calc R .
C3 C 0.4816(4) -0.2912(7) 0.5336(3) 0.0795(15) Uani 1 1 d . .
H3 H 0.5054 -0.3886 0.5262 0.095 Uiso 1 1 calc R .
C4 C 0.4146(4) -0.2298(6) 0.4979(2) 0.0697(12) Uani 1 1 d . .
C5 C 0.3786(3) -0.0860(6) 0.5075(2) 0.0660(12) Uani 1 1 d . .
H5 H 0.3339 -0.0467 0.4823 0.079 Uiso 1 1 calc R .
C6 C 0.4092(3) 0.0014(6) 0.5550(2) 0.0609(11) Uani 1 1 d . .
C7 C 0.3689(3) 0.1469(6) 0.5693(2) 0.0622(11) Uani 1 1 d . .
H7 H 0.3209 0.1810 0.5455 0.075 Uiso 1 1 calc R .
C8 C 0.3950(3) 0.2392(5) 0.6146(2) 0.0565(10) Uani 1 1 d . .
C9 C 0.3396(3) 0.3753(5) 0.62783(19) 0.0559(10) Uani 1 1 d . .
C10 C 0.3608(3) 0.4986(5) 0.6633(2) 0.0574(10) Uani 1 1 d . .
C11 C 0.4463(3) 0.5287(6) 0.69672(19) 0.0589(11) Uani 1 1 d . .
C12 C 0.4610(3) 0.6708(6) 0.7205(2) 0.0642(11) Uani 1 1 d . .
H12 H 0.4162 0.7447 0.7149 0.077 Uiso 1 1 calc R .
C13 C 0.5402(3) 0.7174(6) 0.7540(2) 0.0666(12) Uani 1 1 d . .
C14 C 0.5511(4) 0.8682(6) 0.7775(2) 0.0691(12) Uani 1 1 d . .
H14 H 0.5057 0.9407 0.7713 0.083 Uiso 1 1 calc R .
C15 C 0.6270(4) 0.9112(7) 0.8094(3) 0.0778(14) Uani 1 1 d . .
C16 C 0.6942(4) 0.8009(8) 0.8173(4) 0.105(2) Uani 1 1 d . .
H16 H 0.7465 0.8288 0.8381 0.126 Uiso 1 1 calc R .
C17 C 0.6865(5) 0.6521(8) 0.7956(4) 0.107(2) Uani 1 1 d . .
H17 H 0.7328 0.5813 0.8017 0.128 Uiso 1 1 calc R .
C18 C 0.6081(4) 0.6080(7) 0.7643(3) 0.0768(14) Uani 1 1 d . .
C19 C 0.2468(3) 0.3722(5) 0.5996(2) 0.0593(11) Uani 1 1 d . .
C20 C 0.2271(4) 0.4391(6) 0.5467(2) 0.0763(14) Uani 1 1 d . .
H20 H 0.2714 0.4922 0.5286 0.092 Uiso 1 1 calc R .
C21 C 0.1435(5) 0.4288(7) 0.5202(3) 0.0939(19) Uani 1 1 d . .
H21 H 0.1321 0.4701 0.4837 0.113 Uiso 1 1 calc R .
C22 C 0.0770(5) 0.3577(8) 0.5476(4) 0.100(2) Uani 1 1 d . .
H22 H 0.0197 0.3536 0.5303 0.120 Uiso 1 1 calc R .
C23 C 0.0946(4) 0.2926(8) 0.6005(4) 0.095(2) Uani 1 1 d . .
H23 H 0.0492 0.2448 0.6192 0.114 Uiso 1 1 calc R .
C24 C 0.1795(3) 0.2977(7) 0.6262(3) 0.0748(14) Uani 1 1 d . .
H24 H 0.1914 0.2507 0.6616 0.090 Uiso 1 1 calc R .
C25 C 0.2893(3) 0.6192(5) 0.6689(2) 0.0592(11) Uani 1 1 d . .
C26 C 0.2330(3) 0.6108(6) 0.7127(2) 0.0719(13) Uani 1 1 d . .
H26 H 0.2405 0.5316 0.7397 0.086 Uiso 1 1 calc R .
C27 C 0.1651(4) 0.7183(8) 0.7174(3) 0.0853(16) Uani 1 1 d . .
H27 H 0.1266 0.7095 0.7467 0.102 Uiso 1 1 calc R .
C28 C 0.1553(4) 0.8367(7) 0.6789(3) 0.0857(17) Uani 1 1 d . .
H28 H 0.1096 0.9085 0.6819 0.103 Uiso 1 1 calc R .
C29 C 0.2125(4) 0.8515(6) 0.6352(3) 0.0827(16) Uani 1 1 d . .
H29 H 0.2065 0.9340 0.6095 0.099 Uiso 1 1 calc R .
C30 C 0.2793(4) 0.7410(6) 0.6303(2) 0.0714(13) Uani 1 1 d . .
H30 H 0.3176 0.7492 0.6008 0.086 Uiso 1 1 calc R .
C31 C 0.6388(4) 1.0705(6) 0.8376(2) 0.0750(14) Uani 1 1 d . .
C32 C 0.7201(4) 1.1342(8) 0.8480(4) 0.097(2) Uani 1 1 d . .
H32 H 0.7695 1.0840 0.8349 0.117 Uiso 1 1 calc R .
C33 C 0.7314(4) 1.2724(8) 0.8778(4) 0.109(3) Uani 1 1 d . .
H33 H 0.7879 1.3154 0.8836 0.130 Uiso 1 1 calc R .
C34 C 0.6610(4) 1.3456(7) 0.8987(3) 0.0917(18) Uani 1 1 d . .
C35 C 0.5770(4) 1.2873(8) 0.8896(3) 0.0918(18) Uani 1 1 d . .
H35 H 0.5282 1.3388 0.9031 0.110 Uiso 1 1 calc R .
C36 C 0.5667(4) 1.1449(7) 0.8586(3) 0.0849(16) Uani 1 1 d . .
H36 H 0.5104 1.1014 0.8525 0.102 Uiso 1 1 calc R .
C37 C 0.6133(6) 1.5613(12) 0.9552(5) 0.142(3) Uani 1 1 d . U
H37A H 0.5759 1.6098 0.9256 0.214 Uiso 1 1 calc GR .
H37B H 0.6388 1.6397 0.9805 0.214 Uiso 1 1 calc GR .
H37C H 0.5786 1.4907 0.9765 0.214 Uiso 1 1 calc GR .
B1 B 0.5209(4) 0.4070(7) 0.7103(2) 0.0644(13) Uani 1 1 d . .
B2 B 0.4763(4) 0.1802(7) 0.6512(2) 0.0613(12) Uani 1 1 d . .

loop_
_atom_site_aniso_label
_atom_site_aniso_U_11
_atom_site_aniso_U_22
_atom_site_aniso_U_33
_atom_site_aniso_U_23
_atom_site_aniso_U_13
_atom_site_aniso_U_12
Br1 0.1062(5) 0.0876(4) 0.0756(4) -0.0092(3) -0.0030(3) 0.0137(3)
O1 0.069(2) 0.076(2) 0.065(2) 0.0057(16) -0.0081(16) 0.0125(17)
O2 0.092(3) 0.094(3) 0.167(5) -0.034(3) -0.027(3) 0.001(2)
N1 0.066(2) 0.078(3) 0.084(3) 0.006(2) -0.016(2) 0.008(2)
N2 0.059(2) 0.074(2) 0.069(3) 0.004(2) -0.0041(19) 0.0142(19)
C1 0.061(3) 0.069(3) 0.065(3) 0.007(2) 0.007(2) 0.008(2)
C2 0.073(3) 0.078(3) 0.081(4) 0.008(3) -0.003(3) 0.016(3)
C3 0.075(3) 0.073(3) 0.091(4) -0.003(3) 0.006(3) 0.017(3)
C4 0.078(3) 0.066(3) 0.065(3) -0.005(2) 0.009(2) 0.009(2)
C5 0.072(3) 0.071(3) 0.055(3) 0.008(2) 0.004(2) 0.007(2)
C6 0.062(3) 0.069(3) 0.052(2) 0.003(2) 0.006(2) 0.008(2)
C7 0.056(2) 0.071(3) 0.059(3) 0.007(2) 0.000(2) 0.009(2)
C8 0.051(2) 0.067(3) 0.052(2) 0.007(2) 0.0066(18) 0.005(2)
C9 0.053(2) 0.066(3) 0.049(2) 0.006(2) 0.0045(18) 0.0053(19)
C10 0.052(2) 0.066(3) 0.054(2) 0.005(2) 0.0070(19) 0.007(2)
C11 0.058(2) 0.072(3) 0.047(2) 0.006(2) 0.0060(19) -0.001(2)
C12 0.057(3) 0.075(3) 0.060(3) 0.008(2) -0.004(2) -0.001(2)
C13 0.064(3) 0.079(3) 0.057(3) 0.011(2) -0.004(2) -0.004(2)
C14 0.070(3) 0.072(3) 0.063(3) 0.009(2) -0.005(2) -0.006(2)
C15 0.071(3) 0.081(3) 0.079(4) 0.011(3) -0.012(3) -0.012(3)
C16 0.082(4) 0.092(4) 0.134(6) 0.002(4) -0.058(4) -0.010(3)
C17 0.081(4) 0.096(4) 0.138(6) 0.007(4) -0.042(4) 0.004(3)
C18 0.066(3) 0.082(3) 0.080(4) 0.012(3) -0.015(3) -0.007(3)
C19 0.054(2) 0.060(2) 0.064(3) -0.009(2) -0.003(2) 0.008(2)
C20 0.081(3) 0.075(3) 0.071(3) 0.002(3) -0.014(3) 0.012(3)
C21 0.098(5) 0.082(4) 0.097(5) 0.001(3) -0.033(4) 0.019(4)
C22 0.073(4) 0.094(4) 0.127(6) -0.023(4) -0.037(4) 0.014(3)
C23 0.065(3) 0.100(4) 0.120(6) -0.025(4) 0.005(3) -0.008(3)
C24 0.058(3) 0.089(3) 0.077(4) -0.012(3) -0.005(2) 0.002(3)
C25 0.048(2) 0.071(3) 0.058(3) -0.010(2) -0.0020(19) -0.001(2)
C26 0.072(3) 0.080(3) 0.063(3) -0.006(2) 0.005(2) 0.002(3)
C27 0.078(3) 0.104(4) 0.076(4) -0.023(3) 0.016(3) 0.004(3)
C28 0.071(3) 0.085(4) 0.099(5) -0.028(4) -0.010(3) 0.018(3)
C29 0.089(4) 0.066(3) 0.091(4) 0.001(3) -0.007(3) 0.012(3)
C30 0.075(3) 0.068(3) 0.071(3) 0.003(2) 0.009(3) 0.009(2)
C31 0.075(3) 0.077(3) 0.070(3) 0.003(3) -0.021(3) -0.008(3)
C32 0.069(4) 0.094(4) 0.127(6) -0.008(4) -0.012(4) -0.002(3)
C33 0.067(4) 0.091(4) 0.166(8) -0.023(5) -0.012(4) -0.008(3)
C34 0.083(4) 0.085(4) 0.103(5) -0.002(3) -0.023(3) -0.008(3)
C35 0.076(4) 0.096(4) 0.102(5) -0.005(4) -0.008(3) 0.002(3)
C36 0.076(4) 0.092(4) 0.084(4) 0.005(3) -0.019(3) -0.017(3)
C37 0.132(5) 0.137(5) 0.157(5) -0.025(4) 0.005(4) 0.012(4)
B1 0.056(3) 0.084(4) 0.053(3) 0.012(3) -0.004(2) -0.001(3)
B2 0.060(3) 0.069(3) 0.055(3) 0.008(2) 0.006(2) -0.001(2)

loop_
_atom_type_symbol
_atom_type_description
_atom_type_scat_dispersion_real
_atom_type_scat_dispersion_imag
_atom_type_scat_source
C C 0.0181 0.0091 'International Tables Vol C Tables 4.2.6.8 and 6.1.1.4'
H H 0.0000 0.0000 'International Tables Vol C Tables 4.2.6.8 and 6.1.1.4'
B B 0.0090 0.0039 'International Tables Vol C Tables 4.2.6.8 and 6.1.1.4'
Br Br -0.6763 1.2805 'International Tables Vol C Tables 4.2.6.8 and 6.1.1.4'
N N 0.0311 0.0180 'International Tables Vol C Tables 4.2.6.8 and 6.1.1.4'
O O 0.0492 0.0322 'International Tables Vol C Tables 4.2.6.8 and 6.1.1.4'

loop_
_geom_angle_atom_site_label_1
_geom_angle_atom_site_label_2
_geom_angle_atom_site_label_3
_geom_angle
B1 O1 B2 128.1(4)
C34 O2 C37 119.4(6)
C18 N1 H1 117.4
C18 N1 B1 125.2(5)
B1 N1 H1 117.4
C1 N2 H2 117.5
C1 N2 B2 125.1(4)
B2 N2 H2 117.5
N2 C1 C2 123.2(5)
N2 C1 C6 118.2(4)
C2 C1 C6 118.5(5)
C1 C2 H2A 119.3
C3 C2 C1 121.4(5)
C3 C2 H2A 119.3
C2 C3 H3 120.5
C2 C3 C4 119.1(5)
C4 C3 H3 120.5
C3 C4 Br1 118.3(4)
C5 C4 Br1 119.8(4)
C5 C4 C3 121.9(5)
C4 C5 H5 120.0
C4 C5 C6 120.0(5)
C6 C5 H5 120.0
C1 C6 C7 118.9(5)
C5 C6 C1 119.1(4)
C5 C6 C7 121.9(4)
C6 C7 H7 117.3
C8 C7 C6 125.5(4)
C8 C7 H7 117.3
C7 C8 C9 118.9(4)
C7 C8 B2 115.1(4)
C9 C8 B2 125.7(4)
C8 C9 C19 114.4(4)
C10 C9 C8 128.6(4)
C10 C9 C19 117.0(4)
C9 C10 C11 127.9(4)
C9 C10 C25 116.2(4)
C11 C10 C25 115.9(4)
C10 C11 B1 125.7(4)
C12 C11 C10 119.2(4)
C12 C11 B1 115.1(4)
C11 C12 H12 117.2
C11 C12 C13 125.6(5)
C13 C12 H12 117.2
C14 C13 C12 122.6(5)
C18 C13 C12 118.6(5)
C18 C13 C14 118.8(5)
C13 C14 H14 119.0
C15 C14 C13 122.0(5)
C15 C14 H14 119.0
C14 C15 C16 117.6(5)
C14 C15 C31 123.1(5)
C16 C15 C31 119.2(5)
C15 C16 H16 118.7
C17 C16 C15 122.6(5)
C17 C16 H16 118.7
C16 C17 H17 120.2
C16 C17 C18 119.5(6)
C18 C17 H17 120.2
N1 C18 C13 119.0(5)
N1 C18 C17 121.6(5)
C13 C18 C17 119.4(6)
C20 C19 C9 121.8(5)
C20 C19 C24 118.3(5)
C24 C19 C9 119.9(5)
C19 C20 H20 119.4
C21 C20 C19 121.2(6)
C21 C20 H20 119.4
C20 C21 H21 120.1
C22 C21 C20 119.8(7)
C22 C21 H21 120.1
C21 C22 H22 120.0
C21 C22 C23 120.0(6)
C23 C22 H22 120.0
C22 C23 H23 119.9
C22 C23 C24 120.2(7)
C24 C23 H23 119.9
C19 C24 H24 119.8
C23 C24 C19 120.4(6)
C23 C24 H24 119.8
C26 C25 C10 120.6(4)
C26 C25 C30 118.7(5)
C30 C25 C10 120.8(4)
C25 C26 H26 119.4
C25 C26 C27 121.2(5)
C27 C26 H26 119.4
C26 C27 H27 120.2
C28 C27 C26 119.6(6)
C28 C27 H27 120.2
C27 C28 H28 119.6
C27 C28 C29 120.7(5)
C29 C28 H28 119.6
C28 C29 H29 120.5
C28 C29 C30 119.0(6)
C30 C29 H29 120.5
C25 C30 C29 120.7(5)
C25 C30 H30 119.7
C29 C30 H30 119.7
C32 C31 C15 121.5(6)
C32 C31 C36 118.3(6)
C36 C31 C15 119.8(5)
C31 C32 H32 119.3
C31 C32 C33 121.4(6)
C33 C32 H32 119.3
C32 C33 H33 119.8
C34 C33 C32 120.4(6)
C34 C33 H33 119.8
C33 C34 O2 114.9(6)
C33 C34 C35 121.0(6)
C35 C34 O2 124.1(7)
C34 C35 H35 121.2
C34 C35 C36 117.6(6)
C36 C35 H35 121.2
C31 C36 C35 121.1(5)
C31 C36 H36 119.5
C35 C36 H36 119.5
O2 C37 H37A 109.5
O2 C37 H37B 109.5
O2 C37 H37C 109.5
H37A C37 H37B 109.5
H37A C37 H37C 109.5
H37B C37 H37C 109.5
O1 B1 N1 115.1(5)
O1 B1 C11 128.5(5)
N1 B1 C11 116.4(5)
O1 B2 N2 114.6(4)
O1 B2 C8 128.6(5)
N2 B2 C8 116.9(5)

loop_
_geom_bond_atom_site_label_1
_geom_bond_atom_site_label_2
_geom_bond_distance
Br1 C4 1.892(5)
O1 B1 1.365(7)
O1 B2 1.367(7)
O2 C34 1.385(8)
O2 C37 1.407(10)
N1 H1 0.8600
N1 C18 1.370(7)
N1 B1 1.409(7)
N2 H2 0.8600
N2 C1 1.367(7)
N2 B2 1.423(7)
C1 C2 1.403(7)
C1 C6 1.416(7)
C2 H2A 0.9300
C2 C3 1.371(9)
C3 H3 0.9300
C3 C4 1.375(8)
C4 C5 1.371(7)
C5 H5 0.9300
C5 C6 1.396(7)
C6 C7 1.437(7)
C7 H7 0.9300
C7 C8 1.361(7)
C8 C9 1.479(6)
C8 B2 1.537(7)
C9 C10 1.370(7)
C9 C19 1.508(6)
C10 C11 1.487(7)
C10 C25 1.506(6)
C11 C12 1.352(7)
C11 B1 1.553(7)
C12 H12 0.9300
C12 C13 1.442(7)
C13 C14 1.412(8)
C13 C18 1.399(8)
C14 H14 0.9300
C14 C15 1.375(7)
C15 C16 1.390(9)
C15 C31 1.523(8)
C16 H16 0.9300
C16 C17 1.376(10)
C17 H17 0.9300
C17 C18 1.402(8)
C19 C20 1.379(7)
C19 C24 1.380(8)
C20 H20 0.9300
C20 C21 1.372(8)
C21 H21 0.9300
C21 C22 1.367(11)
C22 H22 0.9300
C22 C23 1.368(11)
C23 H23 0.9300
C23 C24 1.380(8)
C24 H24 0.9300
C25 C26 1.372(7)
C25 C30 1.383(7)
C26 H26 0.9300
C26 C27 1.387(8)
C27 H27 0.9300
C27 C28 1.359(9)
C28 H28 0.9300
C28 C29 1.383(10)
C29 H29 0.9300
C29 C30 1.392(8)
C30 H30 0.9300
C31 C32 1.350(8)
C31 C36 1.377(9)
C32 H32 0.9300
C32 C33 1.380(9)
C33 H33 0.9300
C33 C34 1.350(10)
C34 C35 1.365(9)
C35 H35 0.9300
C35 C36 1.424(9)
C36 H36 0.9300
C37 H37A 0.9600
C37 H37B 0.9600
C37 H37C 0.9600

loop_
_geom_torsion_atom_site_label_1
_geom_torsion_atom_site_label_2
_geom_torsion_atom_site_label_3
_geom_torsion_atom_site_label_4
_geom_torsion
Br1 C4 C5 C6 178.0(4)
O2 C34 C35 C36 -176.7(7)
N2 C1 C2 C3 -179.1(5)
N2 C1 C6 C5 178.7(5)
N2 C1 C6 C7 -3.9(7)
C1 N2 B2 O1 -174.4(5)
C1 N2 B2 C8 5.5(7)
C1 C2 C3 C4 -1.5(9)
C1 C6 C7 C8 3.0(7)
C2 C1 C6 C5 -3.2(7)
C2 C1 C6 C7 174.3(5)
C2 C3 C4 Br1 -178.5(5)
C2 C3 C4 C5 0.5(9)
C3 C4 C5 C6 -1.0(8)
C4 C5 C6 C1 2.3(7)
C4 C5 C6 C7 -175.1(5)
C5 C6 C7 C8 -179.6(5)
C6 C1 C2 C3 2.8(8)
C6 C7 C8 C9 -172.1(4)
C6 C7 C8 B2 1.9(7)
C7 C8 C9 C10 -166.1(5)
C7 C8 C9 C19 16.1(6)
C7 C8 B2 O1 174.0(5)
C7 C8 B2 N2 -5.9(6)
C8 C9 C10 C11 1.4(8)
C8 C9 C10 C25 -179.1(4)
C8 C9 C19 C20 -91.1(5)
C8 C9 C19 C24 87.4(5)
C9 C8 B2 O1 -12.4(8)
C9 C8 B2 N2 167.7(4)
C9 C10 C11 C12 167.2(5)
C9 C10 C11 B1 -16.4(8)
C9 C10 C25 C26 94.1(5)
C9 C10 C25 C30 -86.4(6)
C9 C19 C20 C21 176.8(5)
C9 C19 C24 C23 -179.3(5)
C10 C9 C19 C20 90.8(6)
C10 C9 C19 C24 -90.7(6)
C10 C11 C12 C13 180.0(5)
C10 C11 B1 O1 -1.4(8)
C10 C11 B1 N1 -179.2(4)
C10 C25 C26 C27 -178.1(5)
C10 C25 C30 C29 179.4(5)
C11 C10 C25 C26 -86.3(5)
C11 C10 C25 C30 93.2(6)
C11 C12 C13 C14 179.9(5)
C11 C12 C13 C18 -1.3(8)
C12 C11 B1 O1 175.0(5)
C12 C11 B1 N1 -2.7(7)
C12 C13 C14 C15 179.9(5)
C12 C13 C18 N1 -1.5(8)
C12 C13 C18 C17 178.6(6)
C13 C14 C15 C16 0.9(9)
C13 C14 C15 C31 -177.1(5)
C14 C13 C18 N1 177.4(5)
C14 C13 C18 C17 -2.5(9)
C14 C15 C16 C17 -1.4(12)
C14 C15 C31 C32 -152.7(6)
C14 C15 C31 C36 34.3(9)
C15 C16 C17 C18 -0.1(13)
C15 C31 C32 C33 -174.5(7)
C15 C31 C36 C35 174.5(6)
C16 C15 C31 C32 29.3(10)
C16 C15 C31 C36 -143.7(7)
C16 C17 C18 N1 -177.9(7)
C16 C17 C18 C13 2.1(12)
C18 N1 B1 O1 -177.8(5)
C18 N1 B1 C11 0.3(8)
C18 C13 C14 C15 1.0(8)
C19 C9 C10 C11 179.2(4)
C19 C9 C10 C25 -1.3(6)
C19 C20 C21 C22 3.2(9)
C20 C19 C24 C23 -0.8(8)
C20 C21 C22 C23 -2.1(10)
C21 C22 C23 C24 -0.4(10)
C22 C23 C24 C19 1.8(9)
C24 C19 C20 C21 -1.7(8)
C25 C10 C11 C12 -12.3(6)
C25 C10 C11 B1 164.1(4)
C25 C26 C27 C28 -1.7(9)
C26 C25 C30 C29 -1.1(8)
C26 C27 C28 C29 -0.3(9)
C27 C28 C29 C30 1.6(9)
C28 C29 C30 C25 -0.9(9)
C30 C25 C26 C27 2.4(8)
C31 C15 C16 C17 176.7(8)
C31 C32 C33 C34 1.7(13)
C32 C31 C36 C35 1.3(10)
C32 C33 C34 O2 176.7(7)
C32 C33 C34 C35 -1.8(13)
C33 C34 C35 C36 1.6(11)
C34 C35 C36 C31 -1.4(10)
C36 C31 C32 C33 -1.5(11)
C37 O2 C34 C33 -178.4(8)
C37 O2 C34 C35 0.0(12)
B1 O1 B2 N2 162.8(5)
B1 O1 B2 C8 -17.1(9)
B1 N1 C18 C13 1.9(9)
B1 N1 C18 C17 -178.2(6)
B1 C11 C12 C13 3.3(7)
B2 O1 B1 N1 -157.0(5)
B2 O1 B1 C11 25.2(9)
B2 N2 C1 C2 -178.5(5)
B2 N2 C1 C6 -0.5(7)
B2 C8 C9 C10 20.5(8)
B2 C8 C9 C19 -157.3(5)
